data_7017219
loop_
_publ_author_name
'Yuan, Dan'
'Huynh, Han Vinh'

_publ_section_title
;
 Syntheses and characterizations of thiolato-functionalized N-heterocyclic
 carbene Pd(ii) complexes with normal and mesoionic binding modes.
;
_journal_issue 44
_journal_name_full 'Dalton transactions (Cambridge, England : 2003)'
_journal_page_first 11698
_journal_page_last 11703
_journal_paper_doi 10.1039/c1dt10789e
_journal_volume 40
_journal_year 2011
_chemical_formula_sum 'C31 H40 Br2 N4 O Pd2 S2'
_chemical_formula_weight 921.41
_chemical_name_systematic
;
?
;
_space_group_IT_number 14
_symmetry_cell_setting monoclinic
_symmetry_space_group_name_Hall '-P 2ybc'
_symmetry_space_group_name_H-M 'P 1 21/c 1'
_atom_sites_solution_hydrogens geom
_atom_sites_solution_primary direct
_atom_sites_solution_secondary difmap
_audit_creation_method SHELXL-97
_cell_angle_alpha 90.00
_cell_angle_beta 103.858(3)
_cell_angle_gamma 90.00
_cell_formula_units_Z 4
_cell_length_a 17.718(2)
_cell_length_b 12.4490(18)
_cell_length_c 15.964(2)
_cell_measurement_reflns_used 4391
_cell_measurement_temperature 100(2)
_cell_measurement_theta_max 27.09
_cell_measurement_theta_min 2.25
_cell_volume 3418.7(8)
_computing_cell_refinement 'Bruker SMART'
_computing_data_collection 'Bruker SMART'
_computing_data_reduction 'Bruker SAINT'
_computing_molecular_graphics 'Bruker SHELXTL'
_computing_publication_material 'Bruker SHELXTL'
_computing_structure_refinement 'SHELXL-97 (Sheldrick, 1997)'
_computing_structure_solution 'SHELXS-97 (Sheldrick, 1990)'
_diffrn_ambient_temperature 100(2)
_diffrn_measured_fraction_theta_full 0.998
_diffrn_measured_fraction_theta_max 0.998
_diffrn_measurement_device_type 'CCD area detector'
_diffrn_measurement_method 'phi and omega scans'
_diffrn_radiation_monochromator graphite
_diffrn_radiation_source 'fine-focus sealed tube'
_diffrn_radiation_type MoK\a
_diffrn_radiation_wavelength 0.71073
_diffrn_reflns_av_R_equivalents 0.0483
_diffrn_reflns_av_sigmaI/netI 0.0551
_diffrn_reflns_limit_h_max 15
_diffrn_reflns_limit_h_min -22
_diffrn_reflns_limit_k_max 16
_diffrn_reflns_limit_k_min -16
_diffrn_reflns_limit_l_max 20
_diffrn_reflns_limit_l_min -20
_diffrn_reflns_number 23754
_diffrn_reflns_theta_full 27.50
_diffrn_reflns_theta_max 27.50
_diffrn_reflns_theta_min 1.18
_exptl_absorpt_coefficient_mu 3.542
_exptl_absorpt_correction_T_max 0.7648
_exptl_absorpt_correction_T_min 0.3969
_exptl_absorpt_correction_type multi-scan
_exptl_absorpt_process_details 'Sadabs, (Sheldrick 2001)'
_exptl_crystal_colour YELLOW
_exptl_crystal_density_diffrn 1.790
_exptl_crystal_density_meas ?
_exptl_crystal_density_method 'not measured'
_exptl_crystal_description PLATE
_exptl_crystal_F_000 1824
_exptl_crystal_size_max 0.32
_exptl_crystal_size_mid 0.16
_exptl_crystal_size_min 0.08
_refine_diff_density_max 1.395
_refine_diff_density_min -1.757
_refine_diff_density_rms 0.165
_refine_ls_extinction_method none
_refine_ls_goodness_of_fit_ref 1.038
_refine_ls_hydrogen_treatment constr
_refine_ls_matrix_type full
_refine_ls_number_parameters 387
_refine_ls_number_reflns 7836
_refine_ls_number_restraints 0
_refine_ls_restrained_S_all 1.038
_refine_ls_R_factor_all 0.0596
_refine_ls_R_factor_gt 0.0445
_refine_ls_shift/su_max 0.001
_refine_ls_shift/su_mean 0.000
_refine_ls_structure_factor_coef Fsqd
_refine_ls_weighting_details 'calc w=1/[\s^2^(Fo^2^)+(0.0570P)^2^+5.4351P] where P=(Fo^2^+2Fc^2^)/3'
_refine_ls_weighting_scheme calc
_refine_ls_wR_factor_gt 0.1082
_refine_ls_wR_factor_ref 0.1159
_reflns_number_gt 6263
_reflns_number_total 7836
_reflns_threshold_expression >2sigma(I)
_cod_data_source_file c1dt10789e.txt
_cod_data_source_block 8583a
_cod_depositor_comments
;
The following automatic conversions were performed:

'_symmetry_cell_setting' value 'Monoclinic' changed to 'monoclinic'
according to /home/saulius/struct/CIF-dictionaries/cif_core.dic
dictionary named 'cif_core.dic' version 2.4.1 from 2010-06-29.

Automatic conversion script
Id: cif_fix_values 1715 2011-07-08 13:25:40Z adriana 

The following automatic conversions were performed:

'_exptl_crystal_density_meas' value 'not measured' was changed to '?'
- the value is perceived as not measured.

Automatic conversion script
Id: cif_fix_values 3008 2015-01-20 13:52:24Z robertas 
;
_cod_original_sg_symbol_H-M P2(1)/c
_cod_database_code 7017219

loop_
_symmetry_equiv_pos_as_xyz
'x, y, z'
'-x, y+1/2, -z+1/2'
'-x, -y, -z'
'x, -y-1/2, z-1/2'

loop_
_atom_site_label
_atom_site_type_symbol
_atom_site_fract_x
_atom_site_fract_y
_atom_site_fract_z
_atom_site_U_iso_or_equiv
_atom_site_adp_type
_atom_site_occupancy
_atom_site_symmetry_multiplicity
_atom_site_calc_flag
_atom_site_refinement_flags
Pd1 Pd 0.67261(2) 0.38435(3) 0.47678(2) 0.01361(10) Uani 1 1 d .
Pd2 Pd 0.77734(2) 0.57256(3) 0.55641(2) 0.01435(10) Uani 1 1 d .
Br1 Br 0.60717(3) 0.37195(5) 0.32361(3) 0.02764(14) Uani 1 1 d .
Br2 Br 0.73859(3) 0.70597(5) 0.64945(4) 0.03262(15) Uani 1 1 d .
S1 S 0.73098(7) 0.42091(10) 0.61793(7) 0.0178(2) Uani 1 1 d .
S2 S 0.79460(7) 0.44488(9) 0.45905(7) 0.0158(2) Uani 1 1 d .
N1 N 0.5379(2) 0.2429(3) 0.4973(3) 0.0183(8) Uani 1 1 d .
N2 N 0.5434(2) 0.3945(3) 0.5631(3) 0.0186(8) Uani 1 1 d .
N3 N 0.8815(2) 0.7539(3) 0.5243(2) 0.0165(8) Uani 1 1 d .
N4 N 0.8060(2) 0.6940(3) 0.4081(2) 0.0160(8) Uani 1 1 d .
C1 C 0.5789(3) 0.3357(4) 0.5131(3) 0.0153(9) Uani 1 1 d .
C2 C 0.4769(3) 0.2445(4) 0.5375(3) 0.0243(11) Uani 1 1 d .
H2 H 0.4397 0.1891 0.5362 0.029 Uiso 1 1 calc R
C3 C 0.4802(3) 0.3394(4) 0.5789(3) 0.0251(11) Uani 1 1 d .
H3 H 0.4459 0.3638 0.6124 0.030 Uiso 1 1 calc R
C4 C 0.5645(3) 0.1480(4) 0.4614(3) 0.0193(10) Uani 1 1 d .
C5 C 0.5249(3) 0.1110(4) 0.3802(3) 0.0187(10) Uani 1 1 d .
C6 C 0.5538(3) 0.0193(4) 0.3480(3) 0.0234(11) Uani 1 1 d .
H6 H 0.5282 -0.0072 0.2927 0.028 Uiso 1 1 calc R
C7 C 0.6189(3) -0.0338(4) 0.3947(3) 0.0223(11) Uani 1 1 d .
C8 C 0.6544(3) 0.0029(4) 0.4773(3) 0.0241(11) Uani 1 1 d .
H8 H 0.6978 -0.0351 0.5105 0.029 Uiso 1 1 calc R
C9 C 0.6284(3) 0.0924(4) 0.5119(3) 0.0219(11) Uani 1 1 d .
C10 C 0.4539(3) 0.1672(5) 0.3288(4) 0.0314(13) Uani 1 1 d .
H10A H 0.4150 0.1720 0.3632 0.047 Uiso 1 1 calc R
H10B H 0.4324 0.1267 0.2759 0.047 Uiso 1 1 calc R
H10C H 0.4680 0.2396 0.3139 0.047 Uiso 1 1 calc R
C11 C 0.6507(4) -0.1320(4) 0.3594(4) 0.0303(13) Uani 1 1 d .
H11A H 0.6950 -0.1112 0.3361 0.045 Uiso 1 1 calc R
H11B H 0.6101 -0.1638 0.3135 0.045 Uiso 1 1 calc R
H11C H 0.6677 -0.1845 0.4058 0.045 Uiso 1 1 calc R
C12 C 0.6656(4) 0.1265(5) 0.6032(3) 0.0347(14) Uani 1 1 d .
H12A H 0.6993 0.0687 0.6328 0.052 Uiso 1 1 calc R
H12B H 0.6251 0.1415 0.6339 0.052 Uiso 1 1 calc R
H12C H 0.6967 0.1914 0.6022 0.052 Uiso 1 1 calc R
C13 C 0.5787(3) 0.4904(4) 0.6090(3) 0.0216(10) Uani 1 1 d .
H13A H 0.5430 0.5223 0.6412 0.026 Uiso 1 1 calc R
H13B H 0.5882 0.5443 0.5671 0.026 Uiso 1 1 calc R
C14 C 0.6548(3) 0.4607(4) 0.6710(3) 0.0210(10) Uani 1 1 d .
H14A H 0.6453 0.4007 0.7079 0.025 Uiso 1 1 calc R
H14B H 0.6733 0.5229 0.7089 0.025 Uiso 1 1 calc R
C15 C 0.8239(3) 0.6814(4) 0.4942(3) 0.0160(9) Uani 1 1 d .
C16 C 0.8992(3) 0.8104(4) 0.4557(3) 0.0209(10) Uani 1 1 d .
H16 H 0.9372 0.8653 0.4596 0.025 Uiso 1 1 calc R
C17 C 0.8520(3) 0.7720(4) 0.3829(3) 0.0209(10) Uani 1 1 d .
H17 H 0.8505 0.7940 0.3256 0.025 Uiso 1 1 calc R
C18 C 0.9276(3) 0.7597(4) 0.6117(3) 0.0173(10) Uani 1 1 d .
C19 C 0.9187(3) 0.8448(4) 0.6645(3) 0.0214(10) Uani 1 1 d .
C20 C 0.9649(3) 0.8464(4) 0.7478(3) 0.0220(11) Uani 1 1 d .
H20 H 0.9592 0.9039 0.7849 0.026 Uiso 1 1 calc R
C21 C 1.0192(3) 0.7669(4) 0.7788(3) 0.0221(11) Uani 1 1 d .
C22 C 1.0276(3) 0.6847(4) 0.7233(3) 0.0198(10) Uani 1 1 d .
H22 H 1.0654 0.6306 0.7436 0.024 Uiso 1 1 calc R
C23 C 0.9829(3) 0.6781(4) 0.6390(3) 0.0176(10) Uani 1 1 d .
C24 C 0.8619(3) 0.9342(4) 0.6312(4) 0.0292(12) Uani 1 1 d .
H24A H 0.8826 0.9798 0.5919 0.044 Uiso 1 1 calc R
H24B H 0.8542 0.9774 0.6798 0.044 Uiso 1 1 calc R
H24C H 0.8121 0.9034 0.6003 0.044 Uiso 1 1 calc R
C25 C 1.0705(3) 0.7713(5) 0.8692(3) 0.0310(13) Uani 1 1 d .
H25A H 1.0603 0.8379 0.8973 0.047 Uiso 1 1 calc R
H25B H 1.1252 0.7694 0.8666 0.047 Uiso 1 1 calc R
H25C H 1.0594 0.7096 0.9023 0.047 Uiso 1 1 calc R
C26 C 0.9945(3) 0.5903(4) 0.5795(3) 0.0232(11) Uani 1 1 d .
H26A H 1.0437 0.5534 0.6040 0.035 Uiso 1 1 calc R
H26B H 0.9959 0.6209 0.5234 0.035 Uiso 1 1 calc R
H26C H 0.9515 0.5388 0.5721 0.035 Uiso 1 1 calc R
C27 C 0.7515(3) 0.6234(4) 0.3498(3) 0.0184(10) Uani 1 1 d .
H27A H 0.7427 0.6506 0.2900 0.022 Uiso 1 1 calc R
H27B H 0.7010 0.6231 0.3661 0.022 Uiso 1 1 calc R
C28 C 0.7835(3) 0.5091(4) 0.3542(3) 0.0171(10) Uani 1 1 d .
H28A H 0.8348 0.5108 0.3397 0.021 Uiso 1 1 calc R
H28B H 0.7483 0.4649 0.3100 0.021 Uiso 1 1 calc R
O1S O 0.0744(3) 0.9129(4) 0.5439(3) 0.0532(13) Uani 1 1 d .
C1S C 0.1243(4) 0.9084(5) 0.6107(4) 0.0357(14) Uani 1 1 d .
C2S C 0.1178(4) 0.9728(5) 0.6875(4) 0.0377(14) Uani 1 1 d .
H2S1 H 0.0697 1.0149 0.6735 0.057 Uiso 1 1 calc R
H2S2 H 0.1625 1.0214 0.7037 0.057 Uiso 1 1 calc R
H2S3 H 0.1171 0.9245 0.7357 0.057 Uiso 1 1 calc R
C3S C 0.1943(5) 0.8408(7) 0.6215(6) 0.068(2) Uani 1 1 d .
H3S1 H 0.1929 0.8022 0.5677 0.102 Uiso 1 1 calc R
H3S2 H 0.1957 0.7890 0.6681 0.102 Uiso 1 1 calc R
H3S3 H 0.2407 0.8862 0.6360 0.102 Uiso 1 1 calc R

loop_
_atom_site_aniso_label
_atom_site_aniso_U_11
_atom_site_aniso_U_22
_atom_site_aniso_U_33
_atom_site_aniso_U_23
_atom_site_aniso_U_13
_atom_site_aniso_U_12
Pd1 0.01312(18) 0.01685(18) 0.01153(17) -0.00047(13) 0.00429(13) -0.00073(13)
Pd2 0.01331(18) 0.01783(19) 0.01193(17) -0.00192(13) 0.00305(13) -0.00069(14)
Br1 0.0230(3) 0.0420(3) 0.0174(2) 0.0007(2) 0.0037(2) -0.0040(2)
Br2 0.0329(3) 0.0364(3) 0.0302(3) -0.0107(2) 0.0107(2) -0.0014(2)
S1 0.0179(6) 0.0228(6) 0.0131(5) -0.0001(4) 0.0042(5) -0.0014(5)
S2 0.0147(6) 0.0185(6) 0.0148(5) -0.0012(4) 0.0052(4) -0.0006(4)
N1 0.017(2) 0.020(2) 0.019(2) -0.0008(16) 0.0055(16) -0.0035(16)
N2 0.016(2) 0.025(2) 0.0158(19) -0.0009(16) 0.0067(16) -0.0037(17)
N3 0.016(2) 0.017(2) 0.0152(19) -0.0008(15) 0.0011(16) 0.0002(16)
N4 0.014(2) 0.017(2) 0.0159(19) 0.0011(15) 0.0018(16) 0.0019(16)
C1 0.013(2) 0.018(2) 0.015(2) 0.0011(18) 0.0037(18) 0.0024(18)
C2 0.019(3) 0.029(3) 0.028(3) 0.001(2) 0.011(2) -0.007(2)
C3 0.021(3) 0.032(3) 0.028(3) -0.004(2) 0.015(2) -0.004(2)
C4 0.019(2) 0.019(2) 0.022(2) 0.0026(19) 0.007(2) -0.0041(19)
C5 0.018(2) 0.021(2) 0.018(2) 0.0022(19) 0.006(2) -0.0020(19)
C6 0.030(3) 0.023(3) 0.017(2) -0.003(2) 0.005(2) -0.001(2)
C7 0.025(3) 0.021(3) 0.024(3) 0.003(2) 0.013(2) -0.001(2)
C8 0.022(3) 0.020(3) 0.027(3) 0.005(2) -0.001(2) 0.003(2)
C9 0.026(3) 0.021(3) 0.017(2) 0.0060(19) 0.003(2) -0.003(2)
C10 0.023(3) 0.035(3) 0.030(3) -0.006(2) -0.006(2) 0.003(2)
C11 0.036(3) 0.028(3) 0.031(3) 0.002(2) 0.017(3) 0.005(2)
C12 0.046(4) 0.027(3) 0.023(3) 0.003(2) -0.007(3) 0.000(3)
C13 0.025(3) 0.024(3) 0.020(2) -0.001(2) 0.012(2) -0.002(2)
C14 0.024(3) 0.027(3) 0.014(2) -0.0054(19) 0.009(2) -0.005(2)
C15 0.018(2) 0.015(2) 0.014(2) -0.0031(17) 0.0023(18) 0.0034(18)
C16 0.021(3) 0.019(2) 0.021(2) 0.0033(19) 0.003(2) -0.005(2)
C17 0.023(3) 0.021(3) 0.019(2) 0.0070(19) 0.003(2) -0.001(2)
C18 0.015(2) 0.019(2) 0.015(2) -0.0009(18) -0.0004(18) -0.0027(19)
C19 0.017(2) 0.022(3) 0.024(3) -0.003(2) 0.004(2) -0.003(2)
C20 0.019(3) 0.024(3) 0.023(3) -0.009(2) 0.004(2) -0.005(2)
C21 0.018(3) 0.028(3) 0.018(2) 0.002(2) -0.002(2) -0.005(2)
C22 0.016(2) 0.021(3) 0.020(2) 0.0039(19) 0.0014(19) 0.0006(19)
C23 0.017(2) 0.015(2) 0.022(2) 0.0012(19) 0.008(2) -0.0027(19)
C24 0.028(3) 0.020(3) 0.032(3) -0.009(2) -0.006(2) 0.008(2)
C25 0.030(3) 0.038(3) 0.024(3) -0.002(2) 0.004(2) -0.002(3)
C26 0.019(3) 0.023(3) 0.025(3) -0.002(2) 0.001(2) 0.004(2)
C27 0.019(2) 0.021(3) 0.015(2) -0.0001(18) 0.0051(19) -0.0027(19)
C28 0.019(2) 0.021(2) 0.011(2) -0.0004(18) 0.0040(19) -0.0066(19)
O1S 0.054(3) 0.047(3) 0.046(3) -0.004(2) -0.013(2) -0.007(2)
C1S 0.034(3) 0.024(3) 0.042(3) 0.005(2) -0.004(3) -0.012(2)
C2S 0.034(3) 0.036(3) 0.042(3) 0.015(3) 0.007(3) -0.007(3)
C3S 0.067(6) 0.052(5) 0.075(6) -0.015(4) -0.002(5) 0.011(4)

loop_
_atom_type_symbol
_atom_type_description
_atom_type_scat_dispersion_real
_atom_type_scat_dispersion_imag
_atom_type_scat_source
C C 0.0033 0.0016 'International Tables Vol C Tables 4.2.6.8 and 6.1.1.4'
H H 0.0000 0.0000 'International Tables Vol C Tables 4.2.6.8 and 6.1.1.4'
N N 0.0061 0.0033 'International Tables Vol C Tables 4.2.6.8 and 6.1.1.4'
S S 0.1246 0.1234 'International Tables Vol C Tables 4.2.6.8 and 6.1.1.4'
Br Br -0.2901 2.4595 'International Tables Vol C Tables 4.2.6.8 and 6.1.1.4'
Pd Pd -0.9988 1.0072 'International Tables Vol C Tables 4.2.6.8 and 6.1.1.4'
O O 0.0106 0.0060 'International Tables Vol C Tables 4.2.6.8 and 6.1.1.4'

loop_
_geom_angle_atom_site_label_1
_geom_angle_atom_site_label_2
_geom_angle_atom_site_label_3
_geom_angle
C1 Pd1 S1 89.17(13)
C1 Pd1 S2 170.15(13)
S1 Pd1 S2 81.05(4)
C1 Pd1 Br1 92.49(13)
S1 Pd1 Br1 172.10(4)
S2 Pd1 Br1 97.36(3)
C1 Pd1 Pd2 125.34(13)
S1 Pd1 Pd2 49.80(3)
S2 Pd1 Pd2 47.80(3)
Br1 Pd1 Pd2 123.83(2)
C15 Pd2 S2 89.72(13)
C15 Pd2 S1 170.37(13)
S2 Pd2 S1 81.04(4)
C15 Pd2 Br2 92.95(13)
S2 Pd2 Br2 171.50(4)
S1 Pd2 Br2 96.58(4)
C15 Pd2 Pd1 126.85(13)
S2 Pd2 Pd1 49.90(3)
S1 Pd2 Pd1 47.68(3)
Br2 Pd2 Pd1 122.88(2)
C14 S1 Pd1 107.49(16)
C14 S1 Pd2 110.20(17)
Pd1 S1 Pd2 82.52(4)
C28 S2 Pd2 108.39(16)
C28 S2 Pd1 110.41(16)
Pd2 S2 Pd1 82.29(4)
C1 N1 C2 110.2(4)
C1 N1 C4 124.1(4)
C2 N1 C4 124.2(4)
C1 N2 C3 110.6(4)
C1 N2 C13 122.5(4)
C3 N2 C13 125.5(4)
C15 N3 C16 110.3(4)
C15 N3 C18 125.4(4)
C16 N3 C18 123.4(4)
C15 N4 C17 111.5(4)
C15 N4 C27 122.6(4)
C17 N4 C27 125.5(4)
N2 C1 N1 105.5(4)
N2 C1 Pd1 123.4(3)
N1 C1 Pd1 131.0(3)
C3 C2 N1 107.1(4)
C2 C3 N2 106.6(4)
C5 C4 C9 121.8(5)
C5 C4 N1 120.0(4)
C9 C4 N1 118.1(4)
C4 C5 C6 117.6(5)
C4 C5 C10 121.5(5)
C6 C5 C10 120.9(5)
C7 C6 C5 121.6(5)
C6 C7 C8 118.8(5)
C6 C7 C11 121.6(5)
C8 C7 C11 119.5(5)
C9 C8 C7 121.8(5)
C8 C9 C4 118.2(5)
C8 C9 C12 120.3(5)
C4 C9 C12 121.4(5)
N2 C13 C14 109.6(4)
C13 C14 S1 113.8(3)
N4 C15 N3 104.9(4)
N4 C15 Pd2 124.8(3)
N3 C15 Pd2 130.2(3)
C17 C16 N3 106.7(4)
C16 C17 N4 106.6(4)
C19 C18 C23 122.4(4)
C19 C18 N3 120.5(4)
C23 C18 N3 117.1(4)
C20 C19 C18 117.9(5)
C20 C19 C24 121.3(5)
C18 C19 C24 120.8(4)
C19 C20 C21 122.2(5)
C22 C21 C20 118.0(4)
C22 C21 C25 120.4(5)
C20 C21 C25 121.5(5)
C21 C22 C23 122.6(5)
C22 C23 C18 116.8(4)
C22 C23 C26 121.6(4)
C18 C23 C26 121.6(4)
N4 C27 C28 110.5(4)
C27 C28 S2 114.1(3)
O1S C1S C3S 123.0(7)
O1S C1S C2S 121.0(6)
C3S C1S C2S 116.0(6)

loop_
_geom_bond_atom_site_label_1
_geom_bond_atom_site_label_2
_geom_bond_distance
Pd1 C1 1.980(5)
Pd1 S1 2.2887(12)
Pd1 S2 2.3691(12)
Pd1 Br1 2.4472(7)
Pd1 Pd2 3.0690(6)
Pd2 C15 1.973(5)
Pd2 S2 2.2944(12)
Pd2 S1 2.3642(13)
Pd2 Br2 2.4340(7)
S1 C14 1.826(5)
S2 C28 1.823(4)
N1 C1 1.355(6)
N1 C2 1.383(6)
N1 C4 1.442(6)
N2 C1 1.346(6)
N2 C3 1.388(6)
N2 C13 1.460(6)
N3 C15 1.361(6)
N3 C16 1.400(6)
N3 C18 1.440(6)
N4 C15 1.344(6)
N4 C17 1.388(6)
N4 C27 1.463(6)
C2 C3 1.348(7)
C4 C5 1.396(7)
C4 C9 1.404(7)
C5 C6 1.399(7)
C5 C10 1.500(7)
C6 C7 1.381(7)
C7 C8 1.396(7)
C7 C11 1.510(7)
C8 C9 1.371(7)
C9 C12 1.510(7)
C13 C14 1.515(7)
C16 C17 1.346(7)
C18 C19 1.386(7)
C18 C23 1.406(7)
C19 C20 1.384(7)
C19 C24 1.509(7)
C20 C21 1.387(7)
C21 C22 1.385(7)
C21 C25 1.510(7)
C22 C23 1.392(7)
C23 C26 1.495(7)
C27 C28 1.526(7)
O1S C1S 1.213(7)
C1S C3S 1.474(10)
C1S C2S 1.492(9)
